data_7702094
loop_
_publ_author_name
'Wegeberg, Christina'
'Frank&#x00E6;r, Christian Grundahl'
'McKenzie, Christine J.'

_publ_section_title
;
 Reduction of hypervalent iodine by coordination to iron(iii) and the
 crystal structures of PhIO and PhIO<sub>2</sub>.
;
_journal_issue 44
_journal_name_full 'Dalton transactions (Cambridge, England : 2003)'
_journal_page_first 17714
_journal_page_last 17722
_journal_paper_doi 10.1039/c6dt02937j
_journal_volume 45
_journal_year 2016
_chemical_formula_sum 'C6 H5 I O'
_chemical_formula_weight 220.01
_chemical_name_common Iodosobenzene
_chemical_name_systematic Iodosylbenzene
_space_group_IT_number 14
_space_group_name_Hall '-P 2ybc'
_space_group_name_H-M_alt 'P 1 21/c 1'
_symmetry_cell_setting monoclinic
_symmetry_space_group_name_H-M 'P 1 21/c 1'
_audit_creation_date 2016-09-13T23:05
_audit_creation_method 'created in GSAS-II'
_audit_update_record
;
2016-09-26 deposited with the CCDC.
2016-10-20 downloaded from the CCDC.
;
_cell_angle_alpha 90
_cell_angle_beta 101.04(3)
_cell_angle_gamma 90
_cell_formula_units_Z 4
_cell_length_a 14.306(4)
_cell_length_b 5.8675(13)
_cell_length_c 7.407(4)
_cell_volume 610.2(4)
_computing_structure_refinement 'GSAS-II (Toby & Von Dreele, J. Appl. Cryst. 46, 544-549, 2013)'
_diffrn_ambient_pressure 100
_diffrn_ambient_temperature 300
_diffrn_radiation_polarisn_ratio 0.9000
_diffrn_radiation_probe x-ray
_diffrn_radiation_type K\a~1,2~
_exptl_crystal_colour Yellow
_pd_block_id 2016-09-13T23:05|PhIO_13092016|noname|StoeStadiP
_pd_calc_method 'Rietveld Refinement'
_pd_instr_location ' ?'
_pd_meas_2theta_range_inc 0.01000
_pd_meas_2theta_range_max 99.98000
_pd_meas_2theta_range_min 3.00000
_pd_phase_name PhIO
_pd_proc_2theta_range_inc 0.01000
_pd_proc_2theta_range_max 99.94844
_pd_proc_2theta_range_min 2.96844
_pd_proc_info_datetime 2016-09-13T23:05
_pd_proc_info_excluded_regions ' ?'
_pd_proc_ls_background_function
; Background function: "chebyschev" function with 20 terms:
    335(4), -2.1(3)e2, -7(2)e2, 5(12)e2, 8(5)e3, -9(19)e3, -1(5)e4, 
    2(15)e4, 7363(3), -10963(6), 278(8), -929(17), 2836(13), 
    94(3), -839(14), -2450(3), 577(8), -116(13), -2113(17), 3091(3), 
;
_pd_proc_ls_pref_orient_corr 'March-Dollase correction coef. = 1.000 axis = [0, 0, 1]'
_pd_proc_ls_profile_function
; Finger-Cox-Jephcoat function parameters U, V, W, X, Y, SH/L:
  peak variance(Gauss) = Utan(Th)^2^+Vtan(Th)+W:
  peak HW(Lorentz) = X/cos(Th)+Ytan(Th); SH/L = S/L+H/L
  U, V, W in (centideg)^2^, X & Y in centideg
    5.8(17)e2, 3.1(6)e2, -3(4), 21.4(3), 0.000, 0.0293(8), 
  Crystallite size model "isotropic" for PhIO (microns)
  parameters: Size, G/L mix
    1.000, 1.000, 
  Mustrain model "isotropic" for PhIO (10^6^)
    parameters: Mustrain, G/L mix
    1000.000, 1.000, 

;
_pd_proc_ls_prof_R_factor 0.07098
_pd_proc_ls_prof_wR_expected 0.03736
_pd_proc_ls_prof_wR_factor 0.10026
_pd_proc_number_of_points 9699
_pd_spec_mounting ' ?'
_refine_ls_goodness_of_fit_all 7.279
_refine_ls_matrix_type full
_refine_ls_number_parameters 42
_refine_ls_R_Fsqd_factor 0.14546
_refine_ls_wR_factor_obs 0.10058
_reflns_d_resolution_high 1.006
_reflns_d_resolution_low 14.041
_reflns_limit_h_max 1
_reflns_limit_h_min 1
_reflns_limit_k_max 1
_reflns_limit_k_min 1
_reflns_limit_l_max 7
_reflns_limit_l_min 7
_reflns_number_total 626
_cod_data_source_file c6dt02937j2.cif
_cod_data_source_block PhIO_13092016
_cod_original_cell_volume 610.3(3)
_cod_database_code 7702094
_refine_ls_r_f_factor 0.04800
_gsas_proc_ls_prof_r_b_factor 0.10346
_gsas_proc_ls_prof_wr_b_factor 0.15276

loop_
_space_group_symop_id
_space_group_symop_operation_xyz
1 x,y,z
2 -x,1/2+y,1/2-z
3 -x,-y,-z
4 x,1/2-y,1/2+z

loop_
_atom_site_label
_atom_site_type_symbol
_atom_site_fract_x
_atom_site_fract_y
_atom_site_fract_z
_atom_site_occupancy
_atom_site_adp_type
_atom_site_U_iso_or_equiv
_atom_site_symmetry_multiplicity
I1 I 0.42373 0.27778 1.10757 1.000 Uiso 0.0381(14) 4
O1 O 0.414(2) 0.0528(7) 1.3135(9) 1.000 Uiso 0.039(13) 4
C1 C 0.29553 0.11772 0.98619 1.000 Uiso 0.038(8) 4
C2 C 0.20898 0.21607 1.00790 1.000 Uiso 0.038(8) 4
C3 C 0.12259 0.10745 0.93570 1.000 Uiso 0.038(8) 4
C4 C 0.12249 -0.09996 0.84206 1.000 Uiso 0.038(8) 4
C5 C 0.20910 -0.19828 0.82014 1.000 Uiso 0.038(8) 4
C6 C 0.29556 -0.08973 0.89241 1.000 Uiso 0.038(8) 4
H1 H 0.20896 0.35692 1.07155 1.000 Uiso 0.300 4
H2 H 0.06447 0.17799 0.95081 1.000 Uiso 0.300000 4
H3 H 0.06395 -0.17370 0.79307 1.000 Uiso 0.300000 4
H4 H 0.20906 -0.33916 0.75671 1.000 Uiso 0.300000 4
H5 H 0.35424 -0.15666 0.87746 1.000 Uiso 0.300000 4

loop_
_atom_type_symbol
_atom_type_number_in_cell
C 24
H 20
I 4
O 4

loop_
_diffrn_radiation_wavelength
_diffrn_radiation_wavelength_wt
_diffrn_radiation_wavelength_id
1.54051 1.0 1
1.54433 0.0000 2

loop_
_geom_angle_atom_site_label_1
_geom_angle_atom_site_label_2
_geom_angle_atom_site_label_3
_geom_angle
_geom_angle_site_symmetry_1
_geom_angle_site_symmetry_2
_geom_angle_site_symmetry_3
_geom_angle_publ_flag
O1 I1 C1 68.1(3) 1_555 1_555 1_555 yes
I1 C1 C2 24.569 1_555 1_555 1_555 yes
I1 C1 C6 74.243 1_555 1_555 1_555 yes
C2 C1 C6 76.993 1_555 1_555 1_555 yes
C1 C2 C3 120.139 1_555 1_555 1_555 yes
C1 C2 H1 76.529 1_555 1_555 1_555 yes
C3 C2 H1 80.95 1_555 1_555 1_555 yes
C2 C3 C4 76.596 1_555 1_555 1_555 yes
C2 C3 H2 112.586 1_555 1_555 1_555 yes
C4 C3 H2 67.215 1_555 1_555 1_555 yes
C3 C4 C5 36.065 1_555 1_555 1_555 yes
C3 C4 H3 32.845 1_555 1_555 1_555 yes
C5 C4 H3 21.614 1_555 1_555 1_555 yes
C4 C5 C6 21.246 1_555 1_555 1_555 yes
C4 C5 H4 13.836 1_555 1_555 1_555 yes
C6 C5 H4 13.197 1_555 1_555 1_555 yes
C1 C6 C5 35.19 1_555 1_555 1_555 yes
C1 C6 H5 33.545 1_555 1_555 1_555 yes
C5 C6 H5 21.598 1_555 1_555 1_555 yes

loop_
_geom_bond_atom_site_label_1
_geom_bond_atom_site_label_2
_geom_bond_distance
_geom_bond_site_symmetry_1
_geom_bond_site_symmetry_2
_geom_bond_publ_flag
I1 O1 2.0436(8) 1_555 1_555 yes
I1 O1 2.3733(8) 1_555 4_554 yes
I1 C1 2.10298 1_555 1_555 yes
O1 I1 2.0436(8) 1_555 1_555 yes
O1 I1 2.3733(8) 1_555 4_555 yes
C1 I1 2.10298 1_555 1_555 yes
C1 C2 1.40288 1_555 1_555 yes
C1 C6 1.40157 1_555 1_555 yes
C2 C1 1.40288 1_555 1_555 yes
C2 C3 1.40228 1_555 1_555 yes
C2 H1 0.95152 1_555 1_555 yes
C3 C2 1.40228 1_555 1_555 yes
C3 C4 1.40066 1_555 1_555 yes
C3 H2 0.95433 1_555 1_555 yes
C4 C3 1.40066 1_555 1_555 yes
C4 C5 1.40412 1_555 1_555 yes
C4 H3 0.95074 1_555 1_555 yes
C5 C4 1.40412 1_555 1_555 yes
C5 C6 1.40294 1_555 1_555 yes
C5 H4 0.95073 1_555 1_555 yes
C6 C1 1.40157 1_555 1_555 yes
C6 C5 1.40294 1_555 1_555 yes
C6 H5 0.95229 1_555 1_555 yes
H1 C2 0.95152 1_555 1_555 yes
H2 C3 0.95433 1_555 1_555 yes
H3 C4 0.95074 1_555 1_555 yes
H4 C5 0.95073 1_555 1_555 yes
H5 C6 0.95229 1_555 1_555 yes
